data_4308263
loop_
_publ_author_name
'Nguyen Hung Huy'
'Ulrich Abram'

_publ_contact_author
;
      Ulrich Abram
      Free University of Berlin     
      Institute of Chemistry             
      Fabeckstrasse 34-36                     
      D-14195 Berlin         
      Germany                          
;
_publ_contact_author_email abram@chemie.fu-berlin.de
_publ_contact_author_fax '0049 (0)30 838 52676'
_publ_contact_author_phone '0049 (0)30 838 54002'
_publ_section_title
;
Rhenium and Technetium Complexes with N,N-Dialkyl-N'-benzoylthioureas
;
_journal_name_full 'Inorganic Chemistry'
_journal_page_first 5310
_journal_page_last 5319
_journal_paper_doi 10.1021/ic070323x
_journal_volume 46
_journal_year 2007
_chemical_formula_moiety 'C59 H49 Cl N4 O3 P S2 Tc'
_chemical_formula_sum 'C59 H49 Cl N4 O3 P S2 Tc'
_chemical_formula_weight 1090.56
_chemical_name_common TcClPPh3(PhCONCSNPh2)
_chemical_name_systematic
;
Bis(N-benzoyl-N',N-diphenylthioureato)chloro(triphenylphosphine)technetium(III) x MeOH
;
_space_group_IT_number 2
_symmetry_cell_setting triclinic
_symmetry_space_group_name_Hall '-P 1'
_symmetry_space_group_name_H-M 'P -1'
_atom_sites_solution_hydrogens geom
_atom_sites_solution_primary heavy
_atom_sites_solution_secondary difmap
_audit_creation_method SHELXL-97
_cell_angle_alpha 73.34(1)
_cell_angle_beta 80.07(1)
_cell_angle_gamma 89.27(1)
_cell_formula_units_Z 2
_cell_length_a 12.729(5)
_cell_length_b 13.286(5)
_cell_length_c 17.181(5)
_cell_measurement_reflns_used 10617
_cell_measurement_temperature 200(2)
_cell_measurement_theta_max 24.17
_cell_measurement_theta_min 2.22
_cell_volume 2739.9(17)
_computing_cell_refinement 'STOE X-AREA'
_computing_data_collection 'STOE X-AREA'
_computing_data_reduction 'STOE X-RED'
_computing_molecular_graphics Ortep
_computing_publication_material 'SHELXL-97 (Sheldrick, 1997)'
_computing_structure_refinement 'SHELXL-97 (Sheldrick, 1997)'
_computing_structure_solution 'SHELXS-97 (Sheldrick, 1997)'
_diffrn_ambient_temperature 200(2)
_diffrn_detector_area_resol_mean 6.67
_diffrn_measured_fraction_theta_full 0.974
_diffrn_measured_fraction_theta_max 0.974
_diffrn_measurement_device_type 'STOE IPDS 2T'
_diffrn_measurement_method 'rotation method'
_diffrn_radiation_monochromator graphite
_diffrn_radiation_source 'fine-focus sealed tube'
_diffrn_radiation_type MoK\a
_diffrn_radiation_wavelength 0.71069
_diffrn_reflns_av_R_equivalents 0.2136
_diffrn_reflns_av_sigmaI/netI 0.2278
_diffrn_reflns_limit_h_max 15
_diffrn_reflns_limit_h_min -15
_diffrn_reflns_limit_k_max 15
_diffrn_reflns_limit_k_min -15
_diffrn_reflns_limit_l_max 20
_diffrn_reflns_limit_l_min -20
_diffrn_reflns_number 34277
_diffrn_reflns_theta_full 25.00
_diffrn_reflns_theta_max 25.00
_diffrn_reflns_theta_min 1.87
_diffrn_standards_decay_% 0.5
_exptl_absorpt_coefficient_mu 0.464
_exptl_absorpt_correction_type none
_exptl_crystal_colour red
_exptl_crystal_density_diffrn 1.322
_exptl_crystal_density_method 'not measured'
_exptl_crystal_description block
_exptl_crystal_F_000 1124
_exptl_crystal_size_max 0.3
_exptl_crystal_size_mid 0.2
_exptl_crystal_size_min 0.15
_refine_diff_density_max 0.441
_refine_diff_density_min -0.477
_refine_diff_density_rms 0.086
_refine_ls_extinction_method none
_refine_ls_goodness_of_fit_ref 0.839
_refine_ls_hydrogen_treatment mixed
_refine_ls_matrix_type full
_refine_ls_number_parameters 642
_refine_ls_number_reflns 9407
_refine_ls_number_restraints 0
_refine_ls_restrained_S_all 0.839
_refine_ls_R_factor_all 0.1619
_refine_ls_R_factor_gt 0.0695
_refine_ls_shift/su_max 0.001
_refine_ls_shift/su_mean 0.000
_refine_ls_structure_factor_coef Fsqd
_refine_ls_weighting_details 'calc w=1/[\s^2^(Fo^2^)+(0.0124P)^2^+0.0000P] where P=(Fo^2^+2Fc^2^)/3'
_refine_ls_weighting_scheme calc
_refine_ls_wR_factor_gt 0.0947
_refine_ls_wR_factor_ref 0.1185
_reflns_number_gt 4349
_reflns_number_total 9407
_reflns_threshold_expression >2sigma(I)
_cod_data_source_file ic070323x-file001_7.cif
_cod_data_source_block tcclpph3ph2btu2
_cod_depositor_comments
;
The following automatic conversions were performed:

'_atom_sites_solution_primary' value 'heavy atom' was changed to
'heavy'.

Automatic conversion script
Id: cif_fix_values 6452 2018-10-05 10:23:21Z andrius 
;
_cod_original_cell_volume 2740(2)
_cod_database_code 4308263

loop_
_symmetry_equiv_pos_as_xyz
'x, y, z'
'-x, -y, -z'

loop_
_atom_site_label
_atom_site_type_symbol
_atom_site_fract_x
_atom_site_fract_y
_atom_site_fract_z
_atom_site_U_iso_or_equiv
_atom_site_adp_type
_atom_site_occupancy
_atom_site_symmetry_multiplicity
_atom_site_calc_flag
_atom_site_refinement_flags
_atom_site_disorder_assembly
_atom_site_disorder_group
Tc Tc 0.57142(5) 0.63795(6) 0.74405(5) 0.02611(17) Uani 1 1 d . . .
Cl Cl 0.74961(14) 0.58732(17) 0.76559(13) 0.0461(6) Uani 1 1 d . . .
S1 S 0.40075(14) 0.68507(16) 0.71834(13) 0.0373(5) Uani 1 1 d . . .
C2 C 0.3923(5) 0.6958(5) 0.6171(5) 0.0326(18) Uani 1 1 d . . .
N3 N 0.4642(4) 0.6811(4) 0.5563(4) 0.0305(15) Uani 1 1 d . . .
C4 C 0.5642(5) 0.6503(5) 0.5629(4) 0.0283(16) Uani 1 1 d . . .
O5 O 0.6108(3) 0.6376(4) 0.6237(3) 0.0343(13) Uani 1 1 d . . .
N6 N 0.2934(4) 0.7242(4) 0.5969(4) 0.0307(14) Uani 1 1 d . . .
C31 C 0.6290(5) 0.6388(5) 0.4855(5) 0.0358(18) Uani 1 1 d . . .
C32 C 0.5778(5) 0.6209(6) 0.4224(4) 0.0397(19) Uani 1 1 d . . .
H32 H 0.5038 0.6192 0.4284 0.048 Uiso 1 1 calc R . .
C33 C 0.6395(7) 0.6064(7) 0.3533(5) 0.056(2) Uani 1 1 d . . .
H33 H 0.6065 0.5935 0.3126 0.067 Uiso 1 1 calc R . .
C34 C 0.7485(8) 0.6104(7) 0.3424(5) 0.058(2) Uani 1 1 d . . .
H34 H 0.7891 0.6004 0.2950 0.070 Uiso 1 1 calc R . .
C35 C 0.7976(6) 0.6294(6) 0.4030(6) 0.049(2) Uani 1 1 d . . .
H35 H 0.8718 0.6346 0.3947 0.059 Uiso 1 1 calc R . .
C36 C 0.7399(6) 0.6408(6) 0.4749(5) 0.045(2) Uani 1 1 d . . .
H36 H 0.7744 0.6498 0.5161 0.054 Uiso 1 1 calc R . .
C41 C 0.2637(5) 0.7235(7) 0.5194(5) 0.042(2) Uani 1 1 d . . .
C42 C 0.2099(5) 0.8067(6) 0.4788(5) 0.044(2) Uani 1 1 d . . .
H42 H 0.1988 0.8653 0.4980 0.053 Uiso 1 1 calc R . .
C43 C 0.1720(6) 0.8023(8) 0.4084(6) 0.063(3) Uani 1 1 d . . .
H43 H 0.1318 0.8570 0.3831 0.076 Uiso 1 1 calc R . .
C44 C 0.1914(7) 0.7223(9) 0.3760(6) 0.070(3) Uani 1 1 d . . .
H44 H 0.1688 0.7234 0.3271 0.084 Uiso 1 1 calc R . .
C45 C 0.2466(6) 0.6362(7) 0.4171(5) 0.055(2) Uani 1 1 d . . .
H45 H 0.2599 0.5792 0.3960 0.065 Uiso 1 1 calc R . .
C46 C 0.2810(5) 0.6373(6) 0.4896(5) 0.0407(19) Uani 1 1 d . . .
H46 H 0.3155 0.5799 0.5181 0.049 Uiso 1 1 calc R . .
C51 C 0.2102(6) 0.7536(6) 0.6544(5) 0.0368(19) Uani 1 1 d . . .
C52 C 0.2174(6) 0.8518(6) 0.6671(5) 0.043(2) Uani 1 1 d . . .
H52 H 0.2763 0.8974 0.6422 0.051 Uiso 1 1 calc R . .
C53 C 0.1313(7) 0.8790(8) 0.7195(5) 0.060(3) Uani 1 1 d . . .
H53 H 0.1330 0.9435 0.7305 0.072 Uiso 1 1 calc R . .
C54 C 0.0438(6) 0.8102(9) 0.7548(5) 0.056(3) Uani 1 1 d . . .
H54 H -0.0123 0.8288 0.7897 0.068 Uiso 1 1 calc R . .
C55 C 0.0388(6) 0.7178(8) 0.7396(5) 0.054(2) Uani 1 1 d . . .
H55 H -0.0223 0.6745 0.7619 0.065 Uiso 1 1 calc R . .
C56 C 0.1232(5) 0.6847(6) 0.6911(5) 0.0409(19) Uani 1 1 d . . .
H56 H 0.1212 0.6183 0.6834 0.049 Uiso 1 1 calc R . .
S11 S 0.50501(15) 0.63224(16) 0.88231(12) 0.0371(5) Uani 1 1 d . . .
C12 C 0.4038(5) 0.5382(6) 0.9033(4) 0.0356(17) Uani 1 1 d . . .
N13 N 0.4146(5) 0.4435(5) 0.8913(4) 0.0373(16) Uani 1 1 d . . .
C14 C 0.4816(5) 0.4173(5) 0.8333(5) 0.0311(17) Uani 1 1 d . . .
O15 O 0.5330(4) 0.4799(4) 0.7668(4) 0.0424(14) Uani 1 1 d . . .
N16 N 0.3056(4) 0.5593(5) 0.9359(4) 0.0344(15) Uani 1 1 d . . .
C61 C 0.4959(5) 0.3033(6) 0.8449(5) 0.0368(19) Uani 1 1 d . . .
C62 C 0.5589(6) 0.2694(6) 0.7852(6) 0.049(2) Uani 1 1 d . . .
H62 H 0.5926 0.3180 0.7370 0.059 Uiso 1 1 calc R . .
C63 C 0.5729(7) 0.1630(7) 0.7962(6) 0.062(3) Uani 1 1 d . . .
H63 H 0.6158 0.1407 0.7551 0.074 Uiso 1 1 calc R . .
C64 C 0.5239(8) 0.0899(7) 0.8671(6) 0.061(3) Uani 1 1 d . . .
H64 H 0.5338 0.0186 0.8743 0.073 Uiso 1 1 calc R . .
C65 C 0.4602(8) 0.1232(7) 0.9272(7) 0.078(3) Uani 1 1 d . . .
H65 H 0.4268 0.0740 0.9752 0.094 Uiso 1 1 calc R . .
C66 C 0.4454(6) 0.2302(6) 0.9169(6) 0.055(2) Uani 1 1 d . . .
H66 H 0.4021 0.2525 0.9577 0.066 Uiso 1 1 calc R . .
C71 C 0.2124(6) 0.4915(6) 0.9439(5) 0.0363(18) Uani 1 1 d . . .
C72 C 0.1834(6) 0.4804(7) 0.8729(6) 0.056(2) Uani 1 1 d . . .
H72 H 0.2242 0.5124 0.8214 0.067 Uiso 1 1 calc R . .
C73 C 0.0919(6) 0.4202(8) 0.8802(6) 0.064(3) Uani 1 1 d . . .
H73 H 0.0711 0.4127 0.8328 0.077 Uiso 1 1 calc R . .
C74 C 0.0327(7) 0.3725(7) 0.9543(7) 0.059(2) Uani 1 1 d . . .
H74 H -0.0277 0.3314 0.9582 0.071 Uiso 1 1 calc R . .
C75 C 0.0623(6) 0.3850(7) 1.0234(7) 0.059(3) Uani 1 1 d . . .
H75 H 0.0207 0.3534 1.0746 0.071 Uiso 1 1 calc R . .
C76 C 0.1551(6) 0.4453(7) 1.0187(6) 0.054(2) Uani 1 1 d . . .
H76 H 0.1758 0.4527 1.0662 0.064 Uiso 1 1 calc R . .
C81 C 0.2831(5) 0.6549(6) 0.9568(5) 0.0383(19) Uani 1 1 d . . .
C82 C 0.2245(5) 0.7307(6) 0.9098(5) 0.045(2) Uani 1 1 d . . .
H82 H 0.2020 0.7196 0.8641 0.054 Uiso 1 1 calc R . .
C83 C 0.2000(6) 0.8215(6) 0.9307(6) 0.057(2) Uani 1 1 d . . .
H83 H 0.1600 0.8709 0.8992 0.069 Uiso 1 1 calc R . .
C84 C 0.2337(8) 0.8411(8) 0.9983(8) 0.089(4) Uani 1 1 d . . .
H84 H 0.2193 0.9037 1.0114 0.107 Uiso 1 1 calc R . .
C85 C 0.2898(10) 0.7629(11) 1.0453(8) 0.123(6) Uani 1 1 d . . .
H85 H 0.3115 0.7729 1.0916 0.147 Uiso 1 1 calc R . .
C86 C 0.3143(8) 0.6709(9) 1.0251(7) 0.089(4) Uani 1 1 d . . .
H86 H 0.3517 0.6200 1.0576 0.107 Uiso 1 1 calc R . .
P P 0.63870(14) 0.81836(16) 0.71002(13) 0.0343(5) Uani 1 1 d . . .
C91 C 0.7087(6) 0.8569(6) 0.7820(5) 0.041(2) Uani 1 1 d . . .
C92 C 0.7464(7) 0.9594(6) 0.7636(6) 0.059(3) Uani 1 1 d . . .
H92 H 0.7350 1.0069 0.7145 0.071 Uiso 1 1 calc R . .
C93 C 0.7986(8) 0.9941(8) 0.8129(7) 0.073(3) Uani 1 1 d . . .
H93 H 0.8249 1.0634 0.7959 0.088 Uiso 1 1 calc R . .
C94 C 0.8139(8) 0.9301(9) 0.8871(7) 0.073(3) Uani 1 1 d . . .
H94 H 0.8476 0.9553 0.9221 0.088 Uiso 1 1 calc R . .
C95 C 0.7766(6) 0.8230(8) 0.9098(6) 0.060(3) Uani 1 1 d . . .
H95 H 0.7873 0.7769 0.9596 0.072 Uiso 1 1 calc R . .
C96 C 0.7242(6) 0.7873(6) 0.8574(5) 0.046(2) Uani 1 1 d . . .
H96 H 0.6995 0.7176 0.8724 0.055 Uiso 1 1 calc R . .
C101 C 0.7365(6) 0.8528(6) 0.6168(5) 0.0356(19) Uani 1 1 d . . .
C102 C 0.7057(6) 0.8709(6) 0.5393(5) 0.042(2) Uani 1 1 d . . .
H102 H 0.6332 0.8686 0.5376 0.051 Uiso 1 1 calc R . .
C103 C 0.7768(7) 0.8919(6) 0.4655(6) 0.056(2) Uani 1 1 d . . .
H103 H 0.7528 0.9044 0.4155 0.067 Uiso 1 1 calc R . .
C104 C 0.8853(7) 0.8938(8) 0.4682(6) 0.072(3) Uani 1 1 d . . .
H104 H 0.9349 0.9083 0.4195 0.086 Uiso 1 1 calc R . .
C105 C 0.9200(6) 0.8740(7) 0.5440(6) 0.067(3) Uani 1 1 d . . .
H105 H 0.9927 0.8744 0.5455 0.080 Uiso 1 1 calc R . .
C106 C 0.8461(6) 0.8537(6) 0.6171(6) 0.053(2) Uani 1 1 d . . .
H106 H 0.8703 0.8405 0.6671 0.063 Uiso 1 1 calc R . .
C111 C 0.5431(5) 0.9234(6) 0.6955(5) 0.0394(19) Uani 1 1 d . . .
C112 C 0.4520(6) 0.9112(6) 0.7567(5) 0.047(2) Uani 1 1 d . . .
H112 H 0.4405 0.8503 0.8009 0.056 Uiso 1 1 calc R . .
C113 C 0.3791(5) 0.9906(6) 0.7512(6) 0.050(2) Uani 1 1 d . . .
H113 H 0.3174 0.9824 0.7907 0.060 Uiso 1 1 calc R . .
C114 C 0.3992(7) 1.0834(6) 0.6853(6) 0.053(2) Uani 1 1 d . . .
H114 H 0.3520 1.1378 0.6828 0.064 Uiso 1 1 calc R . .
C115 C 0.4845(6) 1.0943(6) 0.6268(5) 0.046(2) Uani 1 1 d . . .
H115 H 0.4954 1.1556 0.5829 0.055 Uiso 1 1 calc R . .
C116 C 0.5587(6) 1.0150(6) 0.6298(5) 0.045(2) Uani 1 1 d . . .
H116 H 0.6180 1.0235 0.5881 0.054 Uiso 1 1 calc R . .
C120 C -0.0251(10) 0.5664(12) 0.5825(9) 0.122(5) Uani 1 1 d . . .
H12A H -0.0429 0.6380 0.5786 0.183 Uiso 1 1 calc R . .
H12B H -0.0668 0.5392 0.5510 0.183 Uiso 1 1 calc R . .
H12C H 0.0494 0.5638 0.5610 0.183 Uiso 1 1 calc R . .
O121 O -0.0489(7) 0.5006(8) 0.6723(8) 0.138(4) Uani 1 1 d . . .
H121 H -0.0206 0.4438 0.6771 0.207 Uiso 1 1 calc R . .

loop_
_atom_site_aniso_label
_atom_site_aniso_U_11
_atom_site_aniso_U_22
_atom_site_aniso_U_33
_atom_site_aniso_U_23
_atom_site_aniso_U_13
_atom_site_aniso_U_12
Tc 0.0217(3) 0.0310(4) 0.0271(4) -0.0087(3) -0.0080(3) 0.0054(3)
Cl 0.0335(11) 0.0607(14) 0.0487(14) -0.0184(11) -0.0157(10) 0.0153(10)
S1 0.0276(10) 0.0484(13) 0.0362(13) -0.0119(11) -0.0076(10) 0.0068(9)
C2 0.019(4) 0.026(4) 0.050(5) -0.004(4) -0.010(4) -0.007(3)
N3 0.026(3) 0.031(3) 0.031(4) -0.005(3) -0.002(3) 0.000(3)
C4 0.026(4) 0.025(4) 0.035(5) -0.008(3) -0.009(3) 0.004(3)
O5 0.022(3) 0.044(3) 0.033(3) -0.009(3) 0.000(2) 0.008(2)
N6 0.028(3) 0.037(3) 0.031(4) -0.015(3) -0.010(3) 0.011(3)
C31 0.031(4) 0.031(4) 0.039(5) -0.004(4) 0.000(4) 0.003(3)
C32 0.023(4) 0.068(6) 0.029(4) -0.014(4) -0.009(3) 0.008(4)
C33 0.080(7) 0.068(7) 0.027(5) -0.024(5) -0.011(5) 0.022(5)
C34 0.083(7) 0.057(6) 0.035(5) -0.023(5) 0.003(5) 0.023(5)
C35 0.038(4) 0.056(6) 0.054(6) -0.020(5) 0.000(4) 0.001(4)
C36 0.034(4) 0.053(5) 0.047(6) -0.015(4) -0.006(4) 0.007(4)
C41 0.019(4) 0.066(6) 0.045(5) -0.022(5) -0.010(4) 0.010(4)
C42 0.018(4) 0.063(6) 0.046(5) -0.007(4) -0.002(3) 0.009(4)
C43 0.046(5) 0.104(8) 0.039(6) -0.013(6) -0.020(4) 0.016(5)
C44 0.059(6) 0.121(9) 0.035(6) -0.024(6) -0.018(5) -0.003(6)
C45 0.047(5) 0.087(7) 0.034(5) -0.018(5) -0.017(4) -0.014(5)
C46 0.035(4) 0.044(5) 0.041(5) -0.008(4) -0.009(4) -0.002(3)
C51 0.040(4) 0.049(5) 0.024(4) -0.009(4) -0.014(4) 0.011(4)
C52 0.035(4) 0.039(5) 0.063(6) -0.023(4) -0.019(4) 0.014(4)
C53 0.067(6) 0.062(6) 0.049(6) -0.013(5) -0.014(5) 0.037(5)
C54 0.033(5) 0.099(8) 0.036(5) -0.015(5) -0.012(4) 0.022(5)
C55 0.041(5) 0.084(7) 0.043(6) -0.023(5) -0.012(4) -0.002(5)
C56 0.026(4) 0.052(5) 0.046(5) -0.014(4) -0.011(4) 0.003(4)
S11 0.0322(10) 0.0497(13) 0.0325(12) -0.0162(10) -0.0072(9) 0.0044(9)
C12 0.039(4) 0.040(5) 0.030(4) -0.014(4) -0.006(3) 0.010(3)
N13 0.036(4) 0.038(4) 0.035(4) -0.003(3) -0.011(3) 0.011(3)
C14 0.034(4) 0.028(4) 0.034(5) -0.016(4) -0.002(4) 0.008(3)
O15 0.035(3) 0.040(3) 0.048(4) -0.011(3) -0.003(3) 0.009(2)
N16 0.025(3) 0.045(4) 0.040(4) -0.023(3) -0.006(3) 0.012(3)
C61 0.033(4) 0.035(4) 0.042(5) -0.011(4) -0.006(4) 0.015(3)
C62 0.069(6) 0.030(4) 0.055(6) -0.019(4) -0.020(5) 0.013(4)
C63 0.066(6) 0.066(7) 0.062(7) -0.029(6) -0.017(5) 0.010(5)
C64 0.101(7) 0.033(5) 0.062(7) -0.028(5) -0.027(6) 0.020(5)
C65 0.088(7) 0.044(6) 0.078(8) 0.007(5) 0.008(6) 0.019(5)
C66 0.062(5) 0.036(5) 0.055(6) -0.004(4) 0.002(5) 0.006(4)
C71 0.038(4) 0.034(4) 0.032(5) -0.003(4) -0.006(4) 0.002(3)
C72 0.042(5) 0.084(7) 0.050(6) -0.029(5) -0.010(4) -0.005(5)
C73 0.038(5) 0.098(8) 0.062(7) -0.038(6) -0.001(5) -0.016(5)
C74 0.047(5) 0.060(6) 0.073(7) -0.033(6) 0.009(5) -0.011(4)
C75 0.036(5) 0.052(6) 0.076(7) -0.005(5) 0.005(5) -0.004(4)
C76 0.036(5) 0.064(6) 0.051(6) -0.007(5) -0.001(4) 0.027(4)
C81 0.023(4) 0.050(5) 0.040(5) -0.017(4) 0.005(3) 0.008(3)
C82 0.028(4) 0.060(6) 0.038(5) 0.000(4) -0.008(4) 0.009(4)
C83 0.046(5) 0.041(5) 0.080(7) -0.012(5) -0.006(5) 0.016(4)
C84 0.090(8) 0.070(7) 0.149(11) -0.074(8) -0.063(8) 0.038(6)
C85 0.132(10) 0.171(13) 0.147(12) -0.134(11) -0.097(10) 0.094(10)
C86 0.102(8) 0.123(9) 0.087(8) -0.081(8) -0.055(7) 0.079(7)
P 0.0262(10) 0.0375(12) 0.0401(13) -0.0100(10) -0.0108(9) 0.0074(9)
C91 0.037(4) 0.039(5) 0.052(6) -0.013(4) -0.021(4) 0.013(4)
C92 0.081(6) 0.043(5) 0.070(7) -0.022(5) -0.048(6) 0.009(5)
C93 0.095(8) 0.058(6) 0.080(8) -0.021(6) -0.049(7) 0.008(5)
C94 0.081(7) 0.090(8) 0.079(8) -0.059(7) -0.038(6) 0.035(6)
C95 0.050(5) 0.077(7) 0.065(7) -0.031(6) -0.022(5) 0.027(5)
C96 0.044(5) 0.048(5) 0.053(6) -0.023(4) -0.015(4) 0.007(4)
C101 0.035(4) 0.031(4) 0.045(5) -0.014(4) -0.013(4) 0.002(3)
C102 0.037(4) 0.046(5) 0.049(6) -0.022(4) -0.009(4) -0.005(4)
C103 0.065(6) 0.047(5) 0.056(6) -0.009(5) -0.023(5) 0.000(4)
C104 0.063(6) 0.087(8) 0.048(6) -0.004(6) 0.011(5) 0.011(5)
C105 0.020(4) 0.083(7) 0.082(8) -0.007(6) 0.002(5) 0.007(4)
C106 0.026(4) 0.050(5) 0.073(7) -0.003(5) -0.005(4) 0.003(4)
C111 0.029(4) 0.046(5) 0.046(5) -0.012(4) -0.015(4) 0.011(3)
C112 0.047(5) 0.033(4) 0.061(6) -0.014(4) -0.013(4) 0.000(4)
C113 0.025(4) 0.044(5) 0.080(7) -0.021(5) -0.003(4) 0.010(4)
C114 0.054(5) 0.040(5) 0.077(7) -0.023(5) -0.033(5) 0.023(4)
C115 0.043(5) 0.035(5) 0.057(6) -0.007(4) -0.010(4) 0.015(4)
C116 0.045(5) 0.039(5) 0.046(5) -0.003(4) -0.013(4) 0.008(4)
C120 0.108(10) 0.175(15) 0.124(12) -0.079(12) -0.075(10) 0.072(10)
O121 0.080(6) 0.163(10) 0.207(12) -0.127(9) 0.003(7) 0.008(6)

loop_
_atom_type_symbol
_atom_type_description
_atom_type_scat_dispersion_real
_atom_type_scat_dispersion_imag
_atom_type_scat_source
C C 0.0033 0.0016 'International Tables Vol C Tables 4.2.6.8 and 6.1.1.4'
N N 0.0061 0.0033 'International Tables Vol C Tables 4.2.6.8 and 6.1.1.4'
O O 0.0106 0.0060 'International Tables Vol C Tables 4.2.6.8 and 6.1.1.4'
P P 0.1023 0.0942 'International Tables Vol C Tables 4.2.6.8 and 6.1.1.4'
S S 0.1246 0.1234 'International Tables Vol C Tables 4.2.6.8 and 6.1.1.4'
Cl Cl 0.1484 0.1585 'International Tables Vol C Tables 4.2.6.8 and 6.1.1.4'
Tc Tc -1.4390 0.7593 'International Tables Vol C Tables 4.2.6.8 and 6.1.1.4'
H H 0.0000 0.0000 'International Tables Vol C Tables 4.2.6.8 and 6.1.1.4'

loop_
_geom_angle_atom_site_label_1
_geom_angle_atom_site_label_2
_geom_angle_atom_site_label_3
_geom_angle
_geom_angle_site_symmetry_1
_geom_angle_site_symmetry_3
_geom_angle_publ_flag
O5 Tc O15 84.6(2) . . ?
O5 Tc S1 87.67(14) . . ?
O15 Tc S1 91.68(14) . . ?
O5 Tc S11 173.11(15) . . ?
O15 Tc S11 92.01(17) . . ?
S1 Tc S11 86.41(8) . . ?
O5 Tc Cl 90.12(13) . . ?
O15 Tc Cl 87.56(14) . . ?
S1 Tc Cl 177.72(10) . . ?
S11 Tc Cl 95.76(8) . . ?
O5 Tc P 91.55(16) . . ?
O15 Tc P 172.85(15) . . ?
S1 Tc P 94.21(8) . . ?
S11 Tc P 92.40(8) . . ?
Cl Tc P 86.40(7) . . ?
C2 S1 Tc 110.6(2) . . ?
N3 C2 N6 115.1(6) . . ?
N3 C2 S1 130.8(5) . . ?
N6 C2 S1 114.1(5) . . ?
C2 N3 C4 125.1(6) . . ?
O5 C4 N3 128.3(7) . . ?
O5 C4 C31 117.0(6) . . ?
N3 C4 C31 114.5(6) . . ?
C4 O5 Tc 137.2(4) . . ?
C2 N6 C41 123.4(6) . . ?
C2 N6 C51 121.4(6) . . ?
C41 N6 C51 115.2(5) . . ?
C36 C31 C32 119.3(7) . . ?
C36 C31 C4 120.4(7) . . ?
C32 C31 C4 120.3(6) . . ?
C33 C32 C31 119.0(7) . . ?
C34 C33 C32 121.6(8) . . ?
C33 C34 C35 119.2(8) . . ?
C36 C35 C34 121.7(8) . . ?
C35 C36 C31 119.1(7) . . ?
C42 C41 C46 119.9(7) . . ?
C42 C41 N6 118.7(7) . . ?
C46 C41 N6 121.1(7) . . ?
C41 C42 C43 119.2(8) . . ?
C44 C43 C42 122.3(8) . . ?
C43 C44 C45 118.9(8) . . ?
C46 C45 C44 119.3(9) . . ?
C41 C46 C45 120.1(7) . . ?
C56 C51 C52 122.4(7) . . ?
C56 C51 N6 118.3(7) . . ?
C52 C51 N6 119.2(7) . . ?
C51 C52 C53 116.8(8) . . ?
C54 C53 C52 120.3(9) . . ?
C55 C54 C53 121.1(9) . . ?
C54 C55 C56 121.2(9) . . ?
C51 C56 C55 118.0(8) . . ?
C12 S11 Tc 98.7(3) . . ?
N13 C12 N16 115.8(6) . . ?
N13 C12 S11 125.6(5) . . ?
N16 C12 S11 118.6(5) . . ?
C14 N13 C12 127.6(7) . . ?
O15 C14 N13 126.7(6) . . ?
O15 C14 C61 116.6(6) . . ?
N13 C14 C61 116.7(7) . . ?
C14 O15 Tc 127.6(5) . . ?
C12 N16 C81 122.2(6) . . ?
C12 N16 C71 122.1(6) . . ?
C81 N16 C71 115.3(5) . . ?
C62 C61 C66 119.6(7) . . ?
C62 C61 C14 120.3(7) . . ?
C66 C61 C14 120.1(7) . . ?
C61 C62 C63 120.4(9) . . ?
C64 C63 C62 120.6(9) . . ?
C65 C64 C63 119.5(8) . . ?
C64 C65 C66 120.5(9) . . ?
C61 C66 C65 119.4(9) . . ?
C76 C71 C72 121.7(8) . . ?
C76 C71 N16 120.0(7) . . ?
C72 C71 N16 118.3(7) . . ?
C71 C72 C73 118.3(9) . . ?
C74 C73 C72 121.5(9) . . ?
C73 C74 C75 119.1(9) . . ?
C74 C75 C76 121.2(9) . . ?
C71 C76 C75 118.1(9) . . ?
C86 C81 C82 119.5(8) . . ?
C86 C81 N16 120.7(7) . . ?
C82 C81 N16 119.8(7) . . ?
C83 C82 C81 120.2(8) . . ?
C82 C83 C84 121.4(8) . . ?
C85 C84 C83 117.1(9) . . ?
C86 C85 C84 121.9(10) . . ?
C81 C86 C85 119.8(9) . . ?
C101 P C91 101.9(4) . . ?
C101 P C111 105.0(3) . . ?
C91 P C111 98.8(3) . . ?
C101 P Tc 111.5(2) . . ?
C91 P Tc 119.1(3) . . ?
C111 P Tc 118.3(3) . . ?
C92 C91 C96 117.4(7) . . ?
C92 C91 P 119.5(6) . . ?
C96 C91 P 123.1(6) . . ?
C93 C92 C91 123.3(8) . . ?
C92 C93 C94 121.4(10) . . ?
C93 C94 C95 117.9(9) . . ?
C96 C95 C94 120.2(8) . . ?
C95 C96 C91 119.7(8) . . ?
C106 C101 C102 116.3(8) . . ?
C106 C101 P 122.6(6) . . ?
C102 C101 P 120.8(5) . . ?
C103 C102 C101 123.9(7) . . ?
C102 C103 C104 118.0(8) . . ?
C103 C104 C105 120.2(9) . . ?
C106 C105 C104 120.2(8) . . ?
C105 C106 C101 121.2(8) . . ?
C116 C111 C112 119.2(6) . . ?
C116 C111 P 123.7(6) . . ?
C112 C111 P 117.0(6) . . ?
C113 C112 C111 119.7(7) . . ?
C112 C113 C114 119.4(8) . . ?
C115 C114 C113 120.8(7) . . ?
C114 C115 C116 121.1(8) . . ?
C111 C116 C115 119.7(8) . . ?

loop_
_geom_bond_atom_site_label_1
_geom_bond_atom_site_label_2
_geom_bond_distance
_geom_bond_site_symmetry_2
_geom_bond_publ_flag
Tc O5 2.044(5) . ?
Tc O15 2.071(5) . ?
Tc S1 2.333(2) . ?
Tc S11 2.360(2) . ?
Tc Cl 2.417(2) . ?
Tc P 2.428(2) . ?
S1 C2 1.726(8) . ?
C2 N3 1.323(9) . ?
C2 N6 1.383(7) . ?
N3 C4 1.346(8) . ?
C4 O5 1.257(7) . ?
C4 C31 1.486(10) . ?
N6 C41 1.448(9) . ?
N6 C51 1.450(9) . ?
C31 C36 1.392(9) . ?
C31 C32 1.432(10) . ?
C32 C33 1.367(11) . ?
C33 C34 1.368(11) . ?
C34 C35 1.385(11) . ?
C35 C36 1.372(11) . ?
C41 C42 1.371(10) . ?
C41 C46 1.383(11) . ?
C42 C43 1.394(11) . ?
C43 C44 1.337(13) . ?
C44 C45 1.411(12) . ?
C45 C46 1.394(10) . ?
C51 C56 1.384(10) . ?
C51 C52 1.390(10) . ?
C52 C53 1.406(11) . ?
C53 C54 1.385(12) . ?
C54 C55 1.331(12) . ?
C55 C56 1.389(11) . ?
S11 C12 1.723(8) . ?
C12 N13 1.334(9) . ?
C12 N16 1.340(8) . ?
N13 C14 1.319(9) . ?
C14 O15 1.280(8) . ?
C14 C61 1.482(9) . ?
N16 C81 1.428(9) . ?
N16 C71 1.462(9) . ?
C61 C62 1.368(10) . ?
C61 C66 1.392(11) . ?
C62 C63 1.385(11) . ?
C63 C64 1.376(12) . ?
C64 C65 1.372(13) . ?
C65 C66 1.397(11) . ?
C71 C76 1.339(11) . ?
C71 C72 1.382(10) . ?
C72 C73 1.388(11) . ?
C73 C74 1.345(12) . ?
C74 C75 1.359(12) . ?
C75 C76 1.413(11) . ?
C81 C86 1.373(11) . ?
C81 C82 1.395(9) . ?
C82 C83 1.372(11) . ?
C83 C84 1.396(12) . ?
C84 C85 1.394(13) . ?
C85 C86 1.380(13) . ?
P C101 1.797(8) . ?
P C91 1.828(8) . ?
P C111 1.830(7) . ?
C91 C92 1.380(10) . ?
C91 C96 1.403(10) . ?
C92 C93 1.341(11) . ?
C93 C94 1.359(13) . ?
C94 C95 1.428(13) . ?
C95 C96 1.392(11) . ?
C101 C106 1.396(9) . ?
C101 C102 1.407(10) . ?
C102 C103 1.383(12) . ?
C103 C104 1.390(11) . ?
C104 C105 1.400(13) . ?
C105 C106 1.393(12) . ?
C111 C116 1.391(10) . ?
C111 C112 1.402(11) . ?
C112 C113 1.391(9) . ?
C113 C114 1.404(11) . ?
C114 C115 1.326(11) . ?
C115 C116 1.401(9) . ?
C120 O121 1.520(15) . ?
